data_4105823
loop_
_publ_author_name
'Clifton R. Hamilton'
'Regina A. Baglia'
'Alexander D. Gordon'
'Michael J. Zdilla'

_publ_section_title
;
 Synthesis of Tetranuclear, Four-Coordinate Manganese Clusters with
 "Pinned Butterfly" Geometry Formed by Metal-Mediated N-N Bond Cleavage in
 Diphenylhydrazine
;
_journal_name_full 'Journal of the American Chemical Society'
_journal_page_first 4208
_journal_page_last 4211
_journal_paper_doi 10.1021/ja110536t
_journal_volume 133
_journal_year 2011
_chemical_formula_moiety '[(Mn +2)2 (C6 H6 N -1)2 (C6 H18 N1 Si2 -1)2 (C4 H8 O)2]'
_chemical_formula_sum 'C32 H64 Mn2 N4 O2 Si4'
_chemical_formula_weight 759.11
_chemical_name_systematic
; 
 bis(mu-phenylamido)bis(tetrahydrofuran)
bis[bis(trimethylsilyl)amido]dimanganese(II)
;
_space_group_IT_number 14
_symmetry_cell_setting monoclinic
_symmetry_space_group_name_Hall '-P 2yn'
_symmetry_space_group_name_H-M 'P 1 21/n 1'
_atom_sites_solution_hydrogens geom
_atom_sites_solution_primary direct
_atom_sites_solution_secondary difmap
_audit_creation_method SHELXL-97
_cell_angle_alpha 90.00
_cell_angle_beta 95.286(7)
_cell_angle_gamma 90.00
_cell_formula_units_Z 2
_cell_length_a 8.817(4)
_cell_length_b 21.151(9)
_cell_length_c 10.788(4)
_cell_measurement_reflns_used 39636
_cell_measurement_temperature 100(2)
_cell_measurement_theta_max 27.871
_cell_measurement_theta_min 2.687
_cell_volume 2003.3(15)
_computing_cell_refinement 'SAINT (Bruker AXS)'
_computing_data_collection 'COSMO (Bruker AXS)'
_computing_data_reduction 'SADABS (Bruker AXS)'
_computing_molecular_graphics 'XP, SHELXL-97 (Sheldrick, 2008)'
_computing_publication_material 'APEX2 (Bruker AXS)'
_computing_structure_refinement 'SHELXL-97 (Sheldrick, 2008)'
_computing_structure_solution 'SHELXS-97 (Sheldrick, 2008)'
_diffrn_ambient_temperature 100(2)
_diffrn_detector_area_resol_mean 8.333
_diffrn_measured_fraction_theta_full 0.994
_diffrn_measured_fraction_theta_max 0.994
_diffrn_measurement_device_type 'Bruker KAPPA APEX II DUO'
_diffrn_measurement_method 'phi and omega scans'
_diffrn_radiation_monochromator graphite
_diffrn_radiation_source 'fine-focus sealed tube'
_diffrn_radiation_type MoK\a
_diffrn_radiation_wavelength 0.71073
_diffrn_reflns_av_R_equivalents 0.0272
_diffrn_reflns_av_sigmaI/netI 0.0166
_diffrn_reflns_limit_h_max 11
_diffrn_reflns_limit_h_min -11
_diffrn_reflns_limit_k_max 27
_diffrn_reflns_limit_k_min -27
_diffrn_reflns_limit_l_max 14
_diffrn_reflns_limit_l_min -14
_diffrn_reflns_number 36437
_diffrn_reflns_theta_full 28.05
_diffrn_reflns_theta_max 28.05
_diffrn_reflns_theta_min 2.70
_exptl_absorpt_coefficient_mu 0.782
_exptl_absorpt_correction_T_max 0.8593
_exptl_absorpt_correction_T_min 0.7715
_exptl_absorpt_correction_type multi-scan
_exptl_crystal_colour 'pale pink'
_exptl_crystal_density_diffrn 1.258
_exptl_crystal_description block
_exptl_crystal_F_000 812
_exptl_crystal_size_max 0.35
_exptl_crystal_size_mid 0.30
_exptl_crystal_size_min 0.20
_refine_diff_density_max 0.395
_refine_diff_density_min -0.207
_refine_diff_density_rms 0.051
_refine_ls_extinction_method none
_refine_ls_goodness_of_fit_ref 1.049
_refine_ls_hydrogen_treatment mixed
_refine_ls_matrix_type full
_refine_ls_number_parameters 203
_refine_ls_number_reflns 4836
_refine_ls_number_restraints 0
_refine_ls_restrained_S_all 1.049
_refine_ls_R_factor_all 0.0294
_refine_ls_R_factor_gt 0.0240
_refine_ls_shift/su_max 0.001
_refine_ls_shift/su_mean 0.000
_refine_ls_structure_factor_coef Fsqd
_refine_ls_weighting_details 'calc w=1/[\s^2^(Fo^2^)+(0.0312P)^2^+0.8359P] where P=(Fo^2^+2Fc^2^)/3'
_refine_ls_weighting_scheme calc
_refine_ls_wR_factor_gt 0.0614
_refine_ls_wR_factor_ref 0.0644
_reflns_number_gt 4306
_reflns_number_total 4836
_reflns_threshold_expression >2sigma(I)
_cod_data_source_file ja110536t_si_002_1.cif
_cod_data_source_block 1a
_cod_original_cell_volume 2003.4(14)
_cod_database_code 4105823

loop_
_symmetry_equiv_pos_as_xyz
'x, y, z'
'-x+1/2, y+1/2, -z+1/2'
'-x, -y, -z'
'x-1/2, -y-1/2, z-1/2'

loop_
_atom_site_label
_atom_site_type_symbol
_atom_site_fract_x
_atom_site_fract_y
_atom_site_fract_z
_atom_site_U_iso_or_equiv
_atom_site_adp_type
_atom_site_occupancy
_atom_site_symmetry_multiplicity
_atom_site_calc_flag
_atom_site_refinement_flags
Mn1 Mn 0.39937(2) 0.032676(8) 0.902905(17) 0.01468(6) Uani 1 1 d .
Si2 Si 0.15732(4) 0.140332(16) 0.84114(3) 0.01664(8) Uani 1 1 d .
Si3 Si 0.47866(4) 0.164449(16) 0.77869(3) 0.01618(8) Uani 1 1 d .
O1 O 0.28994(11) -0.03029(4) 0.76907(8) 0.01946(19) Uani 1 1 d .
N1 N 0.34110(12) 0.11851(5) 0.83252(10) 0.0158(2) Uani 1 1 d .
N2 N 0.37048(12) 0.00332(5) 1.08700(10) 0.0161(2) Uani 1 1 d .
C10 C 0.40989(17) 0.24142(6) 0.71079(14) 0.0268(3) Uani 1 1 d .
H10A H 0.3574 0.2649 0.7724 0.040 Uiso 1 1 calc R
H10B H 0.3393 0.2337 0.6368 0.040 Uiso 1 1 calc R
H10C H 0.4968 0.2661 0.6874 0.040 Uiso 1 1 calc R
C11 C 0.34092(14) 0.04993(6) 1.17452(11) 0.0161(2) Uani 1 1 d .
C3 C 0.17752(16) -0.11111(6) 0.64188(12) 0.0226(3) Uani 1 1 d .
H3A H 0.0778 -0.1324 0.6245 0.027 Uiso 1 1 calc R
H3B H 0.2597 -0.1407 0.6239 0.027 Uiso 1 1 calc R
C13 C 0.40802(15) 0.10926(6) 1.16885(12) 0.0202(3) Uani 1 1 d .
H13A H 0.4700 0.1183 1.1035 0.024 Uiso 1 1 calc R
C12 C 0.24787(15) 0.03907(6) 1.26988(12) 0.0197(3) Uani 1 1 d .
H12A H 0.1978 -0.0005 1.2747 0.024 Uiso 1 1 calc R
C2 C 0.18458(16) -0.05055(6) 0.56733(12) 0.0219(3) Uani 1 1 d .
H2A H 0.2095 -0.0591 0.4813 0.026 Uiso 1 1 calc R
H2B H 0.0875 -0.0269 0.5646 0.026 Uiso 1 1 calc R
C8 C 0.63095(17) 0.18349(7) 0.90508(14) 0.0289(3) Uani 1 1 d .
H8A H 0.6703 0.1442 0.9441 0.043 Uiso 1 1 calc R
H8B H 0.5886 0.2101 0.9677 0.043 Uiso 1 1 calc R
H8C H 0.7139 0.2061 0.8697 0.043 Uiso 1 1 calc R
C9 C 0.57497(16) 0.12369(7) 0.65420(13) 0.0232(3) Uani 1 1 d .
H9A H 0.6144 0.0828 0.6852 0.035 Uiso 1 1 calc R
H9B H 0.6594 0.1499 0.6306 0.035 Uiso 1 1 calc R
H9C H 0.5017 0.1170 0.5814 0.035 Uiso 1 1 calc R
C4 C 0.19935(16) -0.08744(6) 0.77459(12) 0.0219(3) Uani 1 1 d .
H4A H 0.0999 -0.0780 0.8063 0.026 Uiso 1 1 calc R
H4B H 0.2534 -0.1193 0.8296 0.026 Uiso 1 1 calc R
C16 C 0.22757(16) 0.08526(7) 1.35761(12) 0.0251(3) Uani 1 1 d .
H16A H 0.1651 0.0767 1.4228 0.030 Uiso 1 1 calc R
C1 C 0.31083(16) -0.01567(6) 0.64038(11) 0.0212(3) Uani 1 1 d .
H1A H 0.4114 -0.0305 0.6184 0.025 Uiso 1 1 calc R
H1B H 0.3026 0.0304 0.6249 0.025 Uiso 1 1 calc R
C7 C 0.04853(16) 0.07630(7) 0.91270(15) 0.0276(3) Uani 1 1 d .
H7A H 0.0975 0.0664 0.9957 0.041 Uiso 1 1 calc R
H7B H 0.0472 0.0384 0.8603 0.041 Uiso 1 1 calc R
H7C H -0.0561 0.0905 0.9197 0.041 Uiso 1 1 calc R
C15 C 0.29655(18) 0.14333(7) 1.35179(13) 0.0272(3) Uani 1 1 d .
H15A H 0.2827 0.1748 1.4126 0.033 Uiso 1 1 calc R
C6 C 0.05398(17) 0.15529(8) 0.68464(14) 0.0327(3) Uani 1 1 d .
H6A H 0.1065 0.1885 0.6420 0.049 Uiso 1 1 calc R
H6B H -0.0505 0.1688 0.6948 0.049 Uiso 1 1 calc R
H6C H 0.0518 0.1164 0.6352 0.049 Uiso 1 1 calc R
C14 C 0.38639(17) 0.15520(6) 1.25607(13) 0.0252(3) Uani 1 1 d .
H14A H 0.4336 0.1953 1.2503 0.030 Uiso 1 1 calc R
C5 C 0.13410(17) 0.21125(7) 0.93992(14) 0.0285(3) Uani 1 1 d .
H5A H 0.1864 0.2042 1.0229 0.043 Uiso 1 1 calc R
H5B H 0.0255 0.2186 0.9471 0.043 Uiso 1 1 calc R
H5C H 0.1781 0.2482 0.9018 0.043 Uiso 1 1 calc R
H1 H 0.3119(19) -0.0276(8) 1.0913(15) 0.024(4) Uiso 1 1 d .

loop_
_atom_site_aniso_label
_atom_site_aniso_U_11
_atom_site_aniso_U_22
_atom_site_aniso_U_33
_atom_site_aniso_U_23
_atom_site_aniso_U_13
_atom_site_aniso_U_12
Mn1 0.01760(10) 0.01302(9) 0.01333(9) -0.00018(6) 0.00098(7) 0.00087(7)
Si2 0.01567(17) 0.01673(16) 0.01760(16) 0.00042(12) 0.00189(13) 0.00160(12)
Si3 0.01809(17) 0.01425(16) 0.01651(16) 0.00078(12) 0.00332(13) -0.00085(12)
O1 0.0252(5) 0.0178(4) 0.0152(4) -0.0007(3) 0.0008(4) -0.0046(4)
N1 0.0167(5) 0.0134(5) 0.0175(5) 0.0010(4) 0.0031(4) 0.0009(4)
N2 0.0184(5) 0.0139(5) 0.0163(5) -0.0004(4) 0.0028(4) -0.0014(4)
C10 0.0332(8) 0.0176(6) 0.0313(7) 0.0063(5) 0.0124(6) 0.0033(5)
C11 0.0163(6) 0.0173(6) 0.0142(5) 0.0006(4) -0.0008(4) 0.0034(4)
C3 0.0264(7) 0.0171(6) 0.0232(6) -0.0019(5) -0.0027(5) -0.0002(5)
C13 0.0235(7) 0.0196(6) 0.0173(6) 0.0005(5) 0.0015(5) 0.0009(5)
C12 0.0186(6) 0.0218(6) 0.0189(6) 0.0015(5) 0.0024(5) 0.0036(5)
C2 0.0256(7) 0.0213(6) 0.0181(6) -0.0005(5) -0.0015(5) 0.0005(5)
C8 0.0288(8) 0.0319(8) 0.0257(7) 0.0010(6) 0.0002(6) -0.0128(6)
C9 0.0232(7) 0.0231(6) 0.0245(6) 0.0012(5) 0.0085(5) 0.0023(5)
C4 0.0253(7) 0.0181(6) 0.0220(6) 0.0012(5) 0.0000(5) -0.0056(5)
C16 0.0262(7) 0.0324(7) 0.0173(6) 0.0005(5) 0.0053(5) 0.0103(6)
C1 0.0261(7) 0.0223(6) 0.0154(6) 0.0009(5) 0.0022(5) -0.0025(5)
C7 0.0188(7) 0.0260(7) 0.0386(8) 0.0044(6) 0.0059(6) -0.0011(5)
C15 0.0355(8) 0.0263(7) 0.0192(6) -0.0064(5) -0.0005(6) 0.0118(6)
C6 0.0237(7) 0.0481(9) 0.0251(7) 0.0035(7) -0.0037(6) 0.0035(7)
C14 0.0331(8) 0.0180(6) 0.0233(7) -0.0024(5) -0.0035(6) 0.0018(5)
C5 0.0292(7) 0.0240(7) 0.0337(8) -0.0039(6) 0.0103(6) 0.0048(6)

loop_
_atom_type_symbol
_atom_type_description
_atom_type_scat_dispersion_real
_atom_type_scat_dispersion_imag
_atom_type_scat_source
C C 0.0033 0.0016 'International Tables Vol C Tables 4.2.6.8 and 6.1.1.4'
H H 0.0000 0.0000 'International Tables Vol C Tables 4.2.6.8 and 6.1.1.4'
N N 0.0061 0.0033 'International Tables Vol C Tables 4.2.6.8 and 6.1.1.4'
Si Si 0.0817 0.0704 'International Tables Vol C Tables 4.2.6.8 and 6.1.1.4'
Mn Mn 0.3368 0.7283 'International Tables Vol C Tables 4.2.6.8 and 6.1.1.4'
O O 0.0106 0.0060 'International Tables Vol C Tables 4.2.6.8 and 6.1.1.4'

loop_
_geom_angle_atom_site_label_1
_geom_angle_atom_site_label_2
_geom_angle_atom_site_label_3
_geom_angle
_geom_angle_site_symmetry_1
_geom_angle_site_symmetry_3
N1 Mn1 N2 124.64(4) . .
N1 Mn1 O1 102.95(5) . .
N2 Mn1 O1 111.49(5) . .
N1 Mn1 N2 122.81(4) . 3_657
N2 Mn1 N2 92.46(4) . 3_657
O1 Mn1 N2 100.29(4) . 3_657
N1 Mn1 Mn1 143.36(3) . 3_657
N2 Mn1 Mn1 46.82(3) . 3_657
O1 Mn1 Mn1 113.11(4) . 3_657
N2 Mn1 Mn1 45.64(3) 3_657 3_657
N1 Si2 C5 113.99(6) . .
N1 Si2 C7 110.81(6) . .
C5 Si2 C7 105.06(7) . .
N1 Si2 C6 112.65(6) . .
C5 Si2 C6 108.08(8) . .
C7 Si2 C6 105.65(8) . .
N1 Si3 C10 114.68(6) . .
N1 Si3 C9 111.64(6) . .
C10 Si3 C9 105.90(7) . .
N1 Si3 C8 111.23(6) . .
C10 Si3 C8 106.54(7) . .
C9 Si3 C8 106.32(7) . .
C1 O1 C4 109.59(9) . .
C1 O1 Mn1 115.22(8) . .
C4 O1 Mn1 135.16(8) . .
Si2 N1 Si3 125.42(7) . .
Si2 N1 Mn1 115.86(5) . .
Si3 N1 Mn1 118.61(6) . .
C11 N2 Mn1 118.02(8) . .
C11 N2 Mn1 116.40(8) . 3_657
Mn1 N2 Mn1 87.53(4) . 3_657
C13 C11 C12 117.59(12) . .
C13 C11 N2 119.81(11) . .
C12 C11 N2 122.59(12) . .
C4 C3 C2 102.39(11) . .
C14 C13 C11 121.32(13) . .
C16 C12 C11 120.73(13) . .
C1 C2 C3 101.64(11) . .
O1 C4 C3 105.02(10) . .
C15 C16 C12 120.94(13) . .
O1 C1 C2 104.17(10) . .
C16 C15 C14 118.90(13) . .
C13 C14 C15 120.49(13) . .

loop_
_geom_bond_atom_site_label_1
_geom_bond_atom_site_label_2
_geom_bond_distance
_geom_bond_site_symmetry_2
Mn1 N1 2.0162(12) .
Mn1 N2 2.1185(13) .
Mn1 O1 2.1290(10) .
Mn1 N2 2.1608(13) 3_657
Mn1 Mn1 2.9603(8) 3_657
Si2 N1 1.6956(12) .
Si2 C5 1.8623(15) .
Si2 C7 1.8673(15) .
Si2 C6 1.8701(16) .
Si3 N1 1.6977(12) .
Si3 C10 1.8635(15) .
Si3 C9 1.8650(14) .
Si3 C8 1.8674(16) .
O1 C1 1.4505(16) .
O1 C4 1.4532(16) .
N2 C11 1.4059(16) .
N2 Mn1 2.1608(13) 3_657
C11 C13 1.3911(18) .
C11 C12 1.3928(18) .
C3 C4 1.5121(19) .
C3 C2 1.5168(19) .
C13 C14 1.3780(19) .
C12 C16 1.3833(19) .
C2 C1 1.4977(19) .
C16 C15 1.375(2) .
C15 C14 1.381(2) .

loop_
_geom_torsion_atom_site_label_1
_geom_torsion_atom_site_label_2
_geom_torsion_atom_site_label_3
_geom_torsion_atom_site_label_4
_geom_torsion
_geom_torsion_site_symmetry_1
_geom_torsion_site_symmetry_4
N1 Mn1 O1 C1 47.34(9) . .
N2 Mn1 O1 C1 -176.82(8) . .
N2 Mn1 O1 C1 -80.02(9) 3_657 .
Mn1 Mn1 O1 C1 -125.98(8) 3_657 .
N1 Mn1 O1 C4 -134.74(11) . .
N2 Mn1 O1 C4 1.10(12) . .
N2 Mn1 O1 C4 97.90(12) 3_657 .
Mn1 Mn1 O1 C4 51.94(12) 3_657 .
C5 Si2 N1 Si3 -59.20(10) . .
C7 Si2 N1 Si3 -177.46(8) . .
C6 Si2 N1 Si3 64.42(10) . .
C5 Si2 N1 Mn1 116.76(8) . .
C7 Si2 N1 Mn1 -1.50(9) . .
C6 Si2 N1 Mn1 -119.62(8) . .
C10 Si3 N1 Si2 -6.22(10) . .
C9 Si3 N1 Si2 -126.67(8) . .
C8 Si3 N1 Si2 114.75(9) . .
C10 Si3 N1 Mn1 177.92(6) . .
C9 Si3 N1 Mn1 57.47(8) . .
C8 Si3 N1 Mn1 -61.11(8) . .
N2 Mn1 N1 Si2 -55.66(8) . .
O1 Mn1 N1 Si2 72.35(7) . .
N2 Mn1 N1 Si2 -176.17(5) 3_657 .
Mn1 Mn1 N1 Si2 -117.97(6) 3_657 .
N2 Mn1 N1 Si3 120.59(6) . .
O1 Mn1 N1 Si3 -111.40(7) . .
N2 Mn1 N1 Si3 0.08(8) 3_657 .
Mn1 Mn1 N1 Si3 58.28(9) 3_657 .
N1 Mn1 N2 C11 -14.79(11) . .
O1 Mn1 N2 C11 -139.17(9) . .
N2 Mn1 N2 C11 118.77(10) 3_657 .
Mn1 Mn1 N2 C11 118.77(10) 3_657 .
N1 Mn1 N2 Mn1 -133.55(4) . 3_657
O1 Mn1 N2 Mn1 102.07(5) . 3_657
N2 Mn1 N2 Mn1 0.0 3_657 3_657
Mn1 N2 C11 C13 -34.99(15) . .
Mn1 N2 C11 C13 67.12(13) 3_657 .
Mn1 N2 C11 C12 146.15(10) . .
Mn1 N2 C11 C12 -111.74(12) 3_657 .
C12 C11 C13 C14 1.55(19) . .
N2 C11 C13 C14 -177.37(12) . .
C13 C11 C12 C16 -2.00(19) . .
N2 C11 C12 C16 176.89(12) . .
C4 C3 C2 C1 40.43(13) . .
C1 O1 C4 C3 5.22(14) . .
Mn1 O1 C4 C3 -172.79(9) . .
C2 C3 C4 O1 -28.45(14) . .
C11 C12 C16 C15 1.1(2) . .
C4 O1 C1 C2 20.60(14) . .
Mn1 O1 C1 C2 -160.96(8) . .
C3 C2 C1 O1 -37.64(13) . .
C12 C16 C15 C14 0.4(2) . .
C11 C13 C14 C15 -0.1(2) . .
C16 C15 C14 C13 -0.8(2) . .
